data_7063688
loop_
_publ_author_name
'Guo, Le'
'Liu, Anjia'
'Qi, Hongbo'
'Gu, Lei'
'Yuan, Xingyu'
'Chi, Dongmei'
'Chen, Shufeng'

_publ_section_title
;
 Divergent synthesis of selenide-containing spirocarbocycles and
 phenanthrenes through Cu(OTf)2-promoted selenylation of alkyne-containing
 phenol-based biaryls
;
_journal_issue 14
_journal_name_full 'New Journal of Chemistry'
_journal_page_first 5989
_journal_page_last 5994
_journal_paper_doi 10.1039/D5NJ00253B
_journal_volume 49
_journal_year 2025
_chemical_formula_moiety 'C26 H18 O Se'
_chemical_formula_sum 'C26 H18 O Se'
_chemical_formula_weight 425.36
_space_group_crystal_system monoclinic
_space_group_IT_number 15
_space_group_name_Hall '-C 2yc'
_space_group_name_H-M_alt 'C 1 2/c 1'
_atom_sites_solution_hydrogens geom
_audit_creation_date 2021-09-13
_audit_creation_method
;
Olex2 1.3-alpha
(compiled 2020.09.11 svn.r3730fd0d for OlexSys, GUI svn.r6159)
;
_audit_update_record
;
2021-10-07 deposited with the CCDC.	2025-03-06 downloaded from the CCDC.
;
_cell_angle_alpha 90
_cell_angle_beta 112.221(16)
_cell_angle_gamma 90
_cell_formula_units_Z 16
_cell_length_a 26.615(3)
_cell_length_b 9.7502(10)
_cell_length_c 35.915(6)
_cell_measurement_reflns_used 2105
_cell_measurement_temperature 219.99(10)
_cell_measurement_theta_max 21.5900
_cell_measurement_theta_min 2.2240
_cell_volume 8628(2)
_computing_cell_refinement 'CrysAlisPro 1.171.38.43f (Rigaku OD, 2015)'
_computing_data_collection 'CrysAlisPro 1.171.38.43f (Rigaku OD, 2015)'
_computing_data_reduction 'CrysAlisPro 1.171.38.43f (Rigaku OD, 2015)'
_computing_molecular_graphics 'Olex2 1.3-alpha (Dolomanov et al., 2009)'
_computing_publication_material 'Olex2 1.3-alpha (Dolomanov et al., 2009)'
_computing_structure_refinement 'SHELXL 2018/3 (Sheldrick, 2015)'
_computing_structure_solution 'ShelXT (Sheldrick, 2015)'
_diffrn_ambient_environment N~2~
_diffrn_ambient_temperature 219.99(10)
_diffrn_detector 'CCD plate'
_diffrn_detector_area_resol_mean 10.5368
_diffrn_detector_type AtlasS2
_diffrn_measured_fraction_theta_full 0.997
_diffrn_measured_fraction_theta_max 0.997
_diffrn_measurement_details
;
List of Runs (angles in degrees, time in seconds):

  # Type    Start    End  Width  t~exp~   \w     \q     \k     \f   Frames
#--------------------------------------------------------------------------
  1  \w    -29.00  67.00   1.00    6.00    --  -11.43  19.00 -30.00   96
  2  \w    -42.00  66.00   1.00    6.00    --  -11.43  19.00-120.00  108
;
_diffrn_measurement_device 'four-circle diffractometer'
_diffrn_measurement_device_type 'SuperNova, Dual, Cu at zero, AtlasS2'
_diffrn_measurement_method '\w scans'
_diffrn_orient_matrix_type 'CrysAlisPro convention (1999,Acta A55,543-557)'
_diffrn_orient_matrix_UB_11 -0.0097600000
_diffrn_orient_matrix_UB_12 0.0503271000
_diffrn_orient_matrix_UB_13 0.0098821000
_diffrn_orient_matrix_UB_21 0.0162334000
_diffrn_orient_matrix_UB_22 -0.0287527000
_diffrn_orient_matrix_UB_23 0.0188566000
_diffrn_orient_matrix_UB_31 0.0216968000
_diffrn_orient_matrix_UB_32 0.0439793000
_diffrn_orient_matrix_UB_33 0.0010228000
_diffrn_radiation_monochromator mirror
_diffrn_radiation_probe x-ray
_diffrn_radiation_type 'Mo K\a'
_diffrn_radiation_wavelength 0.71073
_diffrn_reflns_av_R_equivalents 0.0860
_diffrn_reflns_av_unetI/netI 0.1385
_diffrn_reflns_Laue_measured_fraction_full 0.997
_diffrn_reflns_Laue_measured_fraction_max 0.997
_diffrn_reflns_limit_h_max 31
_diffrn_reflns_limit_h_min -31
_diffrn_reflns_limit_k_max 11
_diffrn_reflns_limit_k_min -11
_diffrn_reflns_limit_l_max 26
_diffrn_reflns_limit_l_min -42
_diffrn_reflns_number 19366
_diffrn_reflns_point_group_measured_fraction_full 0.997
_diffrn_reflns_point_group_measured_fraction_max 0.997
_diffrn_reflns_theta_full 24.999
_diffrn_reflns_theta_max 24.999
_diffrn_reflns_theta_min 2.245
_diffrn_source 'micro-focus sealed X-ray tube'
_diffrn_source_type 'SuperNova (Mo) X-ray Source'
_exptl_absorpt_coefficient_mu 1.753
_exptl_absorpt_correction_T_max 1.00000
_exptl_absorpt_correction_T_min 0.57879
_exptl_absorpt_correction_type multi-scan
_exptl_absorpt_process_details
;
CrysAlisPro 1.171.38.43f (Rigaku Oxford Diffraction, 2015)
Empirical absorption correction using spherical harmonics,
 implemented in SCALE3 ABSPACK scaling algorithm.
;
_exptl_crystal_colour colourless
_exptl_crystal_colour_primary colourless
_exptl_crystal_density_diffrn 1.310
_exptl_crystal_description block
_exptl_crystal_F_000 3456
_exptl_crystal_size_max 0.12
_exptl_crystal_size_mid 0.11
_exptl_crystal_size_min 0.09
_refine_diff_density_max 0.474
_refine_diff_density_min -0.491
_refine_diff_density_rms 0.076
_refine_ls_extinction_method none
_refine_ls_goodness_of_fit_ref 1.000
_refine_ls_hydrogen_treatment constr
_refine_ls_matrix_type full
_refine_ls_number_parameters 506
_refine_ls_number_reflns 7580
_refine_ls_number_restraints 0
_refine_ls_restrained_S_all 1.000
_refine_ls_R_factor_all 0.1488
_refine_ls_R_factor_gt 0.0634
_refine_ls_shift/su_max 0.000
_refine_ls_shift/su_mean 0.000
_refine_ls_structure_factor_coef Fsqd
_refine_ls_weighting_details 'w=1/[\s^2^(Fo^2^)+(0.0392P)^2^] where P=(Fo^2^+2Fc^2^)/3'
_refine_ls_weighting_scheme calc
_refine_ls_wR_factor_gt 0.1106
_refine_ls_wR_factor_ref 0.1417
_reflns_Friedel_coverage 0.000
_reflns_number_gt 3699
_reflns_number_total 7580
_reflns_threshold_expression 'I > 2\s(I)'
_cod_data_source_file d5nj00253b2.cif
_cod_data_source_block 1196-2
_cod_depositor_comments 'Adding full bibliography for 7063687--7063688.cif.'
_cod_database_code 7063688
_shelx_shelxl_version_number 2018/3
_shelx_space_group_comment
;
The symmetry employed for this shelxl refinement is uniquely defined
by the following loop, which should always be used as a source of
symmetry information in preference to the above space-group names.
They are only intended as comments.
;
_reflns_odcompleteness_completeness 98.74
_reflns_odcompleteness_iscentric 1
_reflns_odcompleteness_theta 26.32
_olex2_refinement_description
;
1. Fixed Uiso
 At 1.2 times of:
  All C(H) groups
 At 1.5 times of:
  All O(H) groups
2.a Aromatic/amide H refined with riding coordinates:
 C2(H2), C3(H3), C4(H4), C5(H5), C6(H6), C13(H13), C15(H15), C16(H16),
 C17(H17), C18(H18), C19(H19), C20(H20), C22(H22), C23(H23), C24(H24), C25(H25),
  C26(H26), C29(H29), C30(H30), C32(H32), C37(H37), C38(H38), C39(H39),
 C40(H40), C42(H42), C43(H43), C44(H44), C45(H45), C46(H46), C48(H48), C49(H49),
  C50(H50), C51(H51), C52(H52)
2.b Tetrahedral OH refined with riding coordinates:
 O1(H1)
2.c Idealised tetrahedral OH refined as rotating group:
 O2(H2A)
;
_smtbx_masks_void_probe_radius 1.2
_smtbx_masks_void_truncation_radius 1.2
_olex2_submission_special_instructions 'No special instructions were received'
_oxdiff_exptl_absorpt_empirical_details
;
Empirical correction (ABSPACK) includes:
- Absorption correction using spherical harmonics
- Frame scaling
;
_oxdiff_exptl_absorpt_empirical_full_max 1.662
_oxdiff_exptl_absorpt_empirical_full_min 0.586

loop_
_space_group_symop_operation_xyz
'x, y, z'
'-x, y, -z+1/2'
'x+1/2, y+1/2, z'
'-x+1/2, y+1/2, -z+1/2'
'-x, -y, -z'
'x, -y, z-1/2'
'-x+1/2, -y+1/2, -z'
'x+1/2, -y+1/2, z-1/2'

loop_
_atom_site_label
_atom_site_type_symbol
_atom_site_fract_x
_atom_site_fract_y
_atom_site_fract_z
_atom_site_U_iso_or_equiv
_atom_site_adp_type
_atom_site_occupancy
_atom_site_site_symmetry_order
_atom_site_calc_flag
_atom_site_refinement_flags_posn
_atom_site_refinement_flags_adp
_atom_site_refinement_flags_occupancy
_atom_site_disorder_assembly
_atom_site_disorder_group
Se1 Se 0.52373(2) -0.02609(6) 0.05744(2) 0.0538(2) Uani 1 1 d . . . . .
O1 O 0.54786(14) 0.4738(4) 0.22739(11) 0.0544(11) Uani 1 1 d . . . . .
H1 H 0.524340 0.511247 0.208244 0.082 Uiso 1 1 calc R U . . .
C1 C 0.5277(2) 0.2643(5) 0.09580(15) 0.0329(13) Uani 1 1 d . . . . .
C2 C 0.4754(2) 0.3149(6) 0.08028(18) 0.0604(19) Uani 1 1 d . . . . .
H2 H 0.447990 0.269694 0.085502 0.072 Uiso 1 1 calc R U . . .
C3 C 0.4636(2) 0.4317(7) 0.05712(19) 0.0629(19) Uani 1 1 d . . . . .
H3 H 0.428485 0.466709 0.047506 0.075 Uiso 1 1 calc R U . . .
C4 C 0.5031(2) 0.4967(5) 0.04814(17) 0.0494(16) Uani 1 1 d . . . . .
H4 H 0.494979 0.575188 0.032260 0.059 Uiso 1 1 calc R U . . .
C5 C 0.5546(2) 0.4455(5) 0.06263(18) 0.0490(16) Uani 1 1 d . . . . .
H5 H 0.581569 0.489054 0.056444 0.059 Uiso 1 1 calc R U . . .
C6 C 0.5670(2) 0.3299(5) 0.08635(16) 0.0406(15) Uani 1 1 d . . . . .
H6 H 0.602268 0.295808 0.096063 0.049 Uiso 1 1 calc R U . . .
C7 C 0.54261(19) 0.1480(5) 0.12471(16) 0.0332(14) Uani 1 1 d . . . . .
C8 C 0.55589(18) 0.1798(5) 0.16661(16) 0.0321(13) Uani 1 1 d . . . . .
C9 C 0.57462(19) 0.0776(5) 0.19628(17) 0.0352(14) Uani 1 1 d . . . . .
C10 C 0.5824(2) -0.0604(6) 0.18364(19) 0.0412(15) Uani 1 1 d . . . . .
C11 C 0.5656(2) -0.0918(6) 0.14260(19) 0.0430(15) Uani 1 1 d . . . . .
C12 C 0.5448(2) 0.0165(6) 0.11355(16) 0.0404(14) Uani 1 1 d . . . . .
C13 C 0.54792(19) 0.3140(6) 0.17768(17) 0.0382(14) Uani 1 1 d . . . . .
H13 H 0.536381 0.382458 0.158243 0.046 Uiso 1 1 calc R U . . .
C14 C 0.5570(2) 0.3442(6) 0.21657(19) 0.0439(15) Uani 1 1 d . . . . .
C15 C 0.5743(2) 0.2434(6) 0.24648(19) 0.0584(18) Uani 1 1 d . . . . .
H15 H 0.579521 0.264122 0.272963 0.070 Uiso 1 1 calc R U . . .
C16 C 0.5834(2) 0.1139(7) 0.23590(18) 0.0539(17) Uani 1 1 d . . . . .
H16 H 0.595974 0.047265 0.255833 0.065 Uiso 1 1 calc R U . . .
C17 C 0.6066(2) -0.1641(6) 0.2121(2) 0.0590(18) Uani 1 1 d . . . . .
H17 H 0.618741 -0.143736 0.239423 0.071 Uiso 1 1 calc R U . . .
C18 C 0.6125(3) -0.2939(7) 0.2002(3) 0.073(2) Uani 1 1 d . . . . .
H18 H 0.628536 -0.361140 0.219427 0.087 Uiso 1 1 calc R U . . .
C19 C 0.5946(3) -0.3264(7) 0.1597(3) 0.072(2) Uani 1 1 d . . . . .
H19 H 0.598522 -0.415252 0.151695 0.086 Uiso 1 1 calc R U . . .
C20 C 0.5713(2) -0.2278(6) 0.1315(2) 0.0594(19) Uani 1 1 d . . . . .
H20 H 0.558888 -0.250684 0.104391 0.071 Uiso 1 1 calc R U . . .
C21 C 0.4546(2) -0.1097(5) 0.04702(17) 0.0401(14) Uani 1 1 d . . . . .
C22 C 0.4316(2) -0.1843(5) 0.01197(17) 0.0447(15) Uani 1 1 d . . . . .
H22 H 0.450359 -0.194887 -0.005073 0.054 Uiso 1 1 calc R U . . .
C23 C 0.3813(3) -0.2431(6) 0.0020(2) 0.0580(18) Uani 1 1 d . . . . .
H23 H 0.366257 -0.292830 -0.021748 0.070 Uiso 1 1 calc R U . . .
C24 C 0.3534(3) -0.2294(8) 0.0265(2) 0.081(2) Uani 1 1 d . . . . .
H24 H 0.319936 -0.271866 0.020132 0.097 Uiso 1 1 calc R U . . .
C25 C 0.3752(3) -0.1521(8) 0.0607(2) 0.089(3) Uani 1 1 d . . . . .
H25 H 0.355584 -0.139489 0.077140 0.107 Uiso 1 1 calc R U . . .
C26 C 0.4259(3) -0.0927(7) 0.07125(18) 0.0645(19) Uani 1 1 d . . . . .
H26 H 0.440427 -0.041273 0.094726 0.077 Uiso 1 1 calc R U . . .
Se2 Se 0.19687(2) 0.03136(7) 0.10360(2) 0.0636(3) Uani 1 1 d . . . . .
O2 O 0.44224(17) -0.4436(4) 0.19878(12) 0.0550(11) Uani 1 1 d . . . . .
H2A H 0.439248 -0.459814 0.220252 0.082 Uiso 1 1 calc R U . . .
C27 C 0.3498(2) -0.1568(6) 0.15586(16) 0.0379(14) Uani 1 1 d . . . . .
C28 C 0.3868(2) -0.0484(5) 0.15953(15) 0.0349(14) Uani 1 1 d . . . . .
C29 C 0.4422(2) -0.0795(6) 0.17752(17) 0.0444(15) Uani 1 1 d . . . . .
H29 H 0.467271 -0.009450 0.180895 0.053 Uiso 1 1 calc R U . . .
C30 C 0.4608(2) -0.2075(6) 0.19020(16) 0.0455(16) Uani 1 1 d . . . . .
H30 H 0.497883 -0.224570 0.201306 0.055 Uiso 1 1 calc R U . . .
C31 C 0.4242(2) -0.3126(6) 0.18655(16) 0.0405(15) Uani 1 1 d . . . . .
C32 C 0.3697(2) -0.2883(5) 0.16985(16) 0.0405(15) Uani 1 1 d . . . . .
H32 H 0.345470 -0.359413 0.167700 0.049 Uiso 1 1 calc R U . . .
C33 C 0.2921(2) -0.1288(5) 0.13619(16) 0.0368(14) Uani 1 1 d . . . . .
C34 C 0.2743(2) -0.0007(6) 0.12460(18) 0.0461(16) Uani 1 1 d . . . . .
C35 C 0.3110(2) 0.1133(6) 0.12961(17) 0.0417(15) Uani 1 1 d . . . . .
C36 C 0.3671(2) 0.0863(5) 0.14505(16) 0.0366(14) Uani 1 1 d . . . . .
C37 C 0.4023(2) 0.1961(6) 0.14674(17) 0.0481(16) Uani 1 1 d . . . . .
H37 H 0.439501 0.180068 0.156414 0.058 Uiso 1 1 calc R U . . .
C38 C 0.3835(3) 0.3246(6) 0.13467(18) 0.0550(18) Uani 1 1 d . . . . .
H38 H 0.407681 0.394384 0.135288 0.066 Uiso 1 1 calc R U . . .
C39 C 0.3280(3) 0.3522(6) 0.1213(2) 0.065(2) Uani 1 1 d . . . . .
H39 H 0.315028 0.440787 0.114144 0.078 Uiso 1 1 calc R U . . .
C40 C 0.2933(2) 0.2480(6) 0.11898(19) 0.0565(18) Uani 1 1 d . . . . .
H40 H 0.256294 0.266684 0.109978 0.068 Uiso 1 1 calc R U . . .
C41 C 0.2539(2) -0.2476(6) 0.12829(19) 0.0421(15) Uani 1 1 d . . . . .
C42 C 0.2297(3) -0.2848(7) 0.1541(2) 0.073(2) Uani 1 1 d . . . . .
H42 H 0.237482 -0.236297 0.177906 0.088 Uiso 1 1 calc R U . . .
C43 C 0.1937(3) -0.3941(8) 0.1453(3) 0.082(2) Uani 1 1 d . . . . .
H43 H 0.177112 -0.416857 0.163114 0.098 Uiso 1 1 calc R U . . .
C44 C 0.1824(3) -0.4679(7) 0.1112(3) 0.070(2) Uani 1 1 d . . . . .
H44 H 0.158758 -0.542167 0.105779 0.084 Uiso 1 1 calc R U . . .
C45 C 0.2057(2) -0.4325(6) 0.0853(2) 0.065(2) Uani 1 1 d . . . . .
H45 H 0.197960 -0.481486 0.061518 0.078 Uiso 1 1 calc R U . . .
C46 C 0.2414(2) -0.3228(6) 0.0941(2) 0.0533(17) Uani 1 1 d . . . . .
H46 H 0.257358 -0.299774 0.075971 0.064 Uiso 1 1 calc R U . . .
C47 C 0.1857(2) 0.1157(6) 0.0527(2) 0.0543(18) Uani 1 1 d . . . . .
C48 C 0.2115(2) 0.0702(7) 0.0288(3) 0.066(2) Uani 1 1 d . . . . .
H48 H 0.235525 -0.003093 0.036840 0.079 Uiso 1 1 calc R U . . .
C49 C 0.2014(3) 0.1340(9) -0.0078(3) 0.081(2) Uani 1 1 d . . . . .
H49 H 0.219009 0.104498 -0.024304 0.097 Uiso 1 1 calc R U . . .
C50 C 0.1653(3) 0.2416(9) -0.0195(3) 0.084(3) Uani 1 1 d . . . . .
H50 H 0.158766 0.285399 -0.043884 0.101 Uiso 1 1 calc R U . . .
C51 C 0.1391(3) 0.2842(8) 0.0043(3) 0.082(3) Uani 1 1 d . . . . .
H51 H 0.114219 0.355762 -0.004120 0.098 Uiso 1 1 calc R U . . .
C52 C 0.1488(3) 0.2228(6) 0.0405(2) 0.066(2) Uani 1 1 d . . . . .
H52 H 0.130914 0.252515 0.056792 0.079 Uiso 1 1 calc R U . . .

loop_
_atom_site_aniso_label
_atom_site_aniso_U_11
_atom_site_aniso_U_22
_atom_site_aniso_U_33
_atom_site_aniso_U_23
_atom_site_aniso_U_13
_atom_site_aniso_U_12
Se1 0.0657(4) 0.0586(4) 0.0440(4) -0.0100(4) 0.0287(3) -0.0197(3)
O1 0.061(3) 0.055(3) 0.041(3) -0.002(2) 0.012(2) 0.009(2)
C1 0.038(3) 0.041(3) 0.015(3) 0.002(3) 0.004(3) -0.004(3)
C2 0.040(4) 0.080(5) 0.053(5) 0.026(4) 0.009(3) -0.002(3)
C3 0.042(4) 0.083(5) 0.056(5) 0.028(4) 0.011(3) 0.016(4)
C4 0.060(4) 0.041(4) 0.032(4) 0.005(3) 0.000(3) 0.000(3)
C5 0.049(4) 0.039(4) 0.052(5) 0.007(3) 0.011(3) -0.006(3)
C6 0.034(3) 0.046(3) 0.039(4) 0.008(3) 0.010(3) 0.002(3)
C7 0.031(3) 0.039(3) 0.028(4) 0.003(3) 0.008(3) -0.011(3)
C8 0.025(3) 0.037(3) 0.028(4) 0.008(3) 0.004(3) -0.012(3)
C9 0.033(3) 0.039(3) 0.030(4) 0.003(3) 0.008(3) -0.007(3)
C10 0.032(3) 0.046(4) 0.044(4) 0.015(3) 0.012(3) -0.004(3)
C11 0.039(3) 0.041(4) 0.051(5) 0.003(3) 0.019(3) -0.009(3)
C12 0.040(3) 0.045(4) 0.033(4) -0.004(3) 0.010(3) -0.010(3)
C13 0.034(3) 0.049(4) 0.023(4) 0.001(3) 0.002(3) -0.013(3)
C14 0.036(3) 0.049(4) 0.041(4) -0.002(4) 0.008(3) -0.005(3)
C15 0.082(5) 0.063(4) 0.023(4) -0.007(4) 0.012(3) 0.005(4)
C16 0.060(4) 0.073(5) 0.016(4) 0.010(3) 0.001(3) 0.001(4)
C17 0.064(4) 0.051(4) 0.054(5) 0.013(4) 0.013(4) -0.002(4)
C18 0.074(5) 0.041(4) 0.098(7) 0.026(5) 0.028(5) -0.003(4)
C19 0.087(5) 0.039(4) 0.099(7) -0.004(5) 0.046(5) -0.006(4)
C20 0.064(4) 0.042(4) 0.074(6) 0.001(4) 0.028(4) -0.012(3)
C21 0.058(4) 0.039(3) 0.023(4) 0.003(3) 0.016(3) -0.002(3)
C22 0.067(4) 0.039(3) 0.029(4) 0.005(3) 0.019(3) 0.006(3)
C23 0.059(4) 0.066(4) 0.040(5) -0.005(4) 0.008(4) -0.009(4)
C24 0.057(4) 0.127(7) 0.054(6) -0.022(5) 0.015(4) -0.036(4)
C25 0.064(5) 0.154(8) 0.059(6) -0.039(5) 0.034(4) -0.045(5)
C26 0.071(4) 0.092(5) 0.032(4) -0.028(4) 0.022(4) -0.030(4)
Se2 0.0386(4) 0.0626(4) 0.0873(6) 0.0146(4) 0.0214(4) 0.0042(3)
O2 0.066(3) 0.056(3) 0.034(3) 0.017(2) 0.008(2) 0.005(2)
C27 0.037(3) 0.048(4) 0.027(4) -0.005(3) 0.009(3) -0.005(3)
C28 0.034(3) 0.047(4) 0.020(3) -0.006(3) 0.007(3) -0.005(3)
C29 0.044(4) 0.045(4) 0.041(4) -0.005(3) 0.012(3) -0.013(3)
C30 0.029(3) 0.060(4) 0.036(4) 0.000(3) -0.002(3) -0.003(3)
C31 0.043(4) 0.049(4) 0.023(4) 0.001(3) 0.006(3) -0.001(3)
C32 0.037(3) 0.044(4) 0.037(4) 0.002(3) 0.010(3) -0.004(3)
C33 0.036(3) 0.041(3) 0.033(4) 0.000(3) 0.013(3) -0.006(3)
C34 0.038(3) 0.046(4) 0.056(4) -0.001(3) 0.018(3) -0.002(3)
C35 0.041(3) 0.043(4) 0.041(4) -0.008(3) 0.014(3) 0.000(3)
C36 0.040(3) 0.041(3) 0.027(4) -0.006(3) 0.011(3) -0.007(3)
C37 0.045(4) 0.052(4) 0.041(4) -0.005(3) 0.009(3) -0.007(3)
C38 0.067(4) 0.038(4) 0.055(5) -0.014(3) 0.016(4) -0.021(3)
C39 0.061(4) 0.045(4) 0.076(6) -0.006(4) 0.013(4) 0.002(4)
C40 0.046(4) 0.046(4) 0.070(5) -0.012(4) 0.014(3) -0.003(3)
C41 0.030(3) 0.047(4) 0.039(4) 0.006(3) 0.002(3) -0.001(3)
C42 0.081(5) 0.076(5) 0.065(6) -0.004(4) 0.030(4) -0.029(4)
C43 0.075(5) 0.088(6) 0.091(7) 0.007(5) 0.041(5) -0.030(5)
C44 0.051(4) 0.046(4) 0.099(7) -0.006(5) 0.013(4) -0.014(3)
C45 0.050(4) 0.055(4) 0.082(6) -0.011(4) 0.016(4) -0.010(4)
C46 0.049(4) 0.053(4) 0.053(5) -0.002(4) 0.013(3) -0.006(3)
C47 0.046(4) 0.042(4) 0.063(5) 0.005(4) 0.006(4) -0.009(3)
C48 0.043(4) 0.064(5) 0.083(6) -0.001(5) 0.015(4) -0.006(3)
C49 0.064(5) 0.106(7) 0.076(7) -0.005(5) 0.029(5) -0.020(5)
C50 0.056(5) 0.092(6) 0.079(7) 0.024(5) -0.001(5) -0.014(5)
C51 0.060(5) 0.066(5) 0.091(8) -0.006(5) -0.004(5) -0.003(4)
C52 0.063(5) 0.047(4) 0.067(6) 0.001(4) 0.002(4) -0.003(4)

loop_
_atom_type_symbol
_atom_type_description
_atom_type_scat_dispersion_real
_atom_type_scat_dispersion_imag
_atom_type_scat_source
C C 0.0033 0.0016 'International Tables Vol C Tables 4.2.6.8 and 6.1.1.4'
H H 0.0000 0.0000 'International Tables Vol C Tables 4.2.6.8 and 6.1.1.4'
O O 0.0106 0.0060 'International Tables Vol C Tables 4.2.6.8 and 6.1.1.4'
Se Se -0.0929 2.2259 'International Tables Vol C Tables 4.2.6.8 and 6.1.1.4'

loop_
_geom_angle_atom_site_label_1
_geom_angle_atom_site_label_2
_geom_angle_atom_site_label_3
_geom_angle
_geom_angle_site_symmetry_1
_geom_angle_site_symmetry_3
_geom_angle_publ_flag
C21 Se1 C12 100.1(2) . . ?
C14 O1 H1 109.5 . . ?
C2 C1 C7 121.2(5) . . ?
C6 C1 C2 118.7(5) . . ?
C6 C1 C7 120.0(4) . . ?
C1 C2 H2 119.8 . . ?
C3 C2 C1 120.4(6) . . ?
C3 C2 H2 119.8 . . ?
C2 C3 H3 119.8 . . ?
C4 C3 C2 120.4(5) . . ?
C4 C3 H3 119.8 . . ?
C3 C4 H4 120.2 . . ?
C5 C4 C3 119.5(6) . . ?
C5 C4 H4 120.2 . . ?
C4 C5 H5 119.8 . . ?
C4 C5 C6 120.5(6) . . ?
C6 C5 H5 119.8 . . ?
C1 C6 C5 120.5(5) . . ?
C1 C6 H6 119.8 . . ?
C5 C6 H6 119.8 . . ?
C8 C7 C1 117.3(4) . . ?
C12 C7 C1 123.2(5) . . ?
C12 C7 C8 119.5(5) . . ?
C9 C8 C7 121.0(5) . . ?
C9 C8 C13 119.5(5) . . ?
C13 C8 C7 119.4(5) . . ?
C8 C9 C10 118.0(5) . . ?
C16 C9 C8 117.9(5) . . ?
C16 C9 C10 124.1(5) . . ?
C11 C10 C9 120.1(5) . . ?
C11 C10 C17 118.9(5) . . ?
C17 C10 C9 121.0(6) . . ?
C10 C11 C12 119.0(5) . . ?
C10 C11 C20 118.5(6) . . ?
C20 C11 C12 122.6(6) . . ?
C7 C12 Se1 119.2(4) . . ?
C7 C12 C11 121.9(5) . . ?
C11 C12 Se1 118.8(4) . . ?
C8 C13 H13 119.8 . . ?
C14 C13 C8 120.4(5) . . ?
C14 C13 H13 119.8 . . ?
O1 C14 C15 118.2(6) . . ?
C13 C14 O1 120.7(6) . . ?
C13 C14 C15 121.1(6) . . ?
C14 C15 H15 120.8 . . ?
C16 C15 C14 118.5(6) . . ?
C16 C15 H15 120.8 . . ?
C9 C16 H16 118.7 . . ?
C15 C16 C9 122.5(6) . . ?
C15 C16 H16 118.7 . . ?
C10 C17 H17 119.6 . . ?
C18 C17 C10 120.9(6) . . ?
C18 C17 H17 119.6 . . ?
C17 C18 H18 119.8 . . ?
C17 C18 C19 120.5(7) . . ?
C19 C18 H18 119.8 . . ?
C18 C19 H19 120.1 . . ?
C20 C19 C18 119.8(6) . . ?
C20 C19 H19 120.1 . . ?
C11 C20 H20 119.3 . . ?
C19 C20 C11 121.5(7) . . ?
C19 C20 H20 119.3 . . ?
C22 C21 Se1 117.7(5) . . ?
C26 C21 Se1 123.4(5) . . ?
C26 C21 C22 118.8(5) . . ?
C21 C22 H22 119.7 . . ?
C23 C22 C21 120.7(6) . . ?
C23 C22 H22 119.7 . . ?
C22 C23 H23 119.7 . . ?
C24 C23 C22 120.6(6) . . ?
C24 C23 H23 119.7 . . ?
C23 C24 H24 120.4 . . ?
C23 C24 C25 119.3(6) . . ?
C25 C24 H24 120.4 . . ?
C24 C25 H25 119.6 . . ?
C24 C25 C26 120.8(7) . . ?
C26 C25 H25 119.6 . . ?
C21 C26 C25 119.9(6) . . ?
C21 C26 H26 120.1 . . ?
C25 C26 H26 120.1 . . ?
C47 Se2 C34 101.5(3) . . ?
C31 O2 H2A 109.5 . . ?
C28 C27 C33 118.3(5) . . ?
C32 C27 C28 119.5(5) . . ?
C32 C27 C33 122.1(5) . . ?
C27 C28 C36 120.2(4) . . ?
C29 C28 C27 117.1(5) . . ?
C29 C28 C36 122.7(5) . . ?
C28 C29 H29 118.7 . . ?
C30 C29 C28 122.7(5) . . ?
C30 C29 H29 118.7 . . ?
C29 C30 H30 120.1 . . ?
C29 C30 C31 119.7(5) . . ?
C31 C30 H30 120.1 . . ?
O2 C31 C30 120.6(5) . . ?
C32 C31 O2 119.0(5) . . ?
C32 C31 C30 120.3(5) . . ?
C27 C32 H32 119.7 . . ?
C31 C32 C27 120.6(5) . . ?
C31 C32 H32 119.7 . . ?
C27 C33 C41 117.7(5) . . ?
C34 C33 C27 120.6(5) . . ?
C34 C33 C41 121.7(5) . . ?
C33 C34 Se2 118.1(4) . . ?
C33 C34 C35 122.2(5) . . ?
C35 C34 Se2 119.6(4) . . ?
C36 C35 C34 118.2(5) . . ?
C40 C35 C34 123.1(5) . . ?
C40 C35 C36 118.7(5) . . ?
C35 C36 C28 120.0(5) . . ?
C37 C36 C28 122.3(5) . . ?
C37 C36 C35 117.7(5) . . ?
C36 C37 H37 119.0 . . ?
C38 C37 C36 122.0(5) . . ?
C38 C37 H37 119.0 . . ?
C37 C38 H38 120.0 . . ?
C37 C38 C39 120.0(5) . . ?
C39 C38 H38 120.0 . . ?
C38 C39 H39 120.5 . . ?
C40 C39 C38 119.1(6) . . ?
C40 C39 H39 120.5 . . ?
C35 C40 H40 118.8 . . ?
C39 C40 C35 122.4(5) . . ?
C39 C40 H40 118.8 . . ?
C42 C41 C33 122.6(6) . . ?
C46 C41 C33 120.4(6) . . ?
C46 C41 C42 117.0(6) . . ?
C41 C42 H42 119.5 . . ?
C41 C42 C43 120.9(7) . . ?
C43 C42 H42 119.5 . . ?
C42 C43 H43 119.6 . . ?
C44 C43 C42 120.8(7) . . ?
C44 C43 H43 119.6 . . ?
C43 C44 H44 120.4 . . ?
C45 C44 C43 119.2(7) . . ?
C45 C44 H44 120.4 . . ?
C44 C45 H45 120.2 . . ?
C44 C45 C46 119.7(7) . . ?
C46 C45 H45 120.2 . . ?
C41 C46 C45 122.4(6) . . ?
C41 C46 H46 118.8 . . ?
C45 C46 H46 118.8 . . ?
C48 C47 Se2 121.9(5) . . ?
C48 C47 C52 120.7(7) . . ?
C52 C47 Se2 117.4(6) . . ?
C47 C48 H48 120.3 . . ?
C47 C48 C49 119.4(7) . . ?
C49 C48 H48 120.3 . . ?
C48 C49 H49 120.2 . . ?
C50 C49 C48 119.6(8) . . ?
C50 C49 H49 120.2 . . ?
C49 C50 H50 119.8 . . ?
C51 C50 C49 120.4(8) . . ?
C51 C50 H50 119.8 . . ?
C50 C51 H51 119.7 . . ?
C50 C51 C52 120.6(8) . . ?
C52 C51 H51 119.7 . . ?
C47 C52 H52 120.3 . . ?
C51 C52 C47 119.3(8) . . ?
C51 C52 H52 120.3 . . ?

loop_
_geom_bond_atom_site_label_1
_geom_bond_atom_site_label_2
_geom_bond_distance
_geom_bond_site_symmetry_2
_geom_bond_publ_flag
Se1 C12 1.922(5) . ?
Se1 C21 1.915(5) . ?
O1 H1 0.8200 . ?
O1 C14 1.371(6) . ?
C1 C2 1.379(7) . ?
C1 C6 1.375(7) . ?
C1 C7 1.487(7) . ?
C2 H2 0.9300 . ?
C2 C3 1.375(7) . ?
C3 H3 0.9300 . ?
C3 C4 1.368(7) . ?
C4 H4 0.9300 . ?
C4 C5 1.363(7) . ?
C5 H5 0.9300 . ?
C5 C6 1.376(7) . ?
C6 H6 0.9300 . ?
C7 C8 1.444(7) . ?
C7 C12 1.351(7) . ?
C8 C9 1.406(7) . ?
C8 C13 1.407(7) . ?
C9 C10 1.460(7) . ?
C9 C16 1.397(7) . ?
C10 C11 1.403(8) . ?
C10 C17 1.409(7) . ?
C11 C12 1.440(7) . ?
C11 C20 1.409(7) . ?
C13 H13 0.9300 . ?
C13 C14 1.356(7) . ?
C14 C15 1.399(8) . ?
C15 H15 0.9300 . ?
C15 C16 1.367(7) . ?
C16 H16 0.9300 . ?
C17 H17 0.9300 . ?
C17 C18 1.364(8) . ?
C18 H18 0.9300 . ?
C18 C19 1.388(9) . ?
C19 H19 0.9300 . ?
C19 C20 1.363(8) . ?
C20 H20 0.9300 . ?
C21 C22 1.380(7) . ?
C21 C26 1.369(7) . ?
C22 H22 0.9300 . ?
C22 C23 1.374(7) . ?
C23 H23 0.9300 . ?
C23 C24 1.355(8) . ?
C24 H24 0.9300 . ?
C24 C25 1.370(9) . ?
C25 H25 0.9300 . ?
C25 C26 1.384(8) . ?
C26 H26 0.9300 . ?
Se2 C34 1.933(5) . ?
Se2 C47 1.922(7) . ?
O2 H2A 0.8200 . ?
O2 C31 1.377(6) . ?
C27 C28 1.416(7) . ?
C27 C32 1.405(7) . ?
C27 C33 1.452(7) . ?
C28 C29 1.402(7) . ?
C28 C36 1.436(7) . ?
C29 H29 0.9300 . ?
C29 C30 1.356(7) . ?
C30 H30 0.9300 . ?
C30 C31 1.385(7) . ?
C31 C32 1.365(7) . ?
C32 H32 0.9300 . ?
C33 C34 1.345(7) . ?
C33 C41 1.497(7) . ?
C34 C35 1.445(7) . ?
C35 C36 1.409(7) . ?
C35 C40 1.399(7) . ?
C36 C37 1.408(7) . ?
C37 H37 0.9300 . ?
C37 C38 1.358(7) . ?
C38 H38 0.9300 . ?
C38 C39 1.397(7) . ?
C39 H39 0.9300 . ?
C39 C40 1.354(7) . ?
C40 H40 0.9300 . ?
C41 C42 1.362(8) . ?
C41 C46 1.359(7) . ?
C42 H42 0.9300 . ?
C42 C43 1.388(8) . ?
C43 H43 0.9300 . ?
C43 C44 1.352(9) . ?
C44 H44 0.9300 . ?
C44 C45 1.347(9) . ?
C45 H45 0.9300 . ?
C45 C46 1.384(7) . ?
C46 H46 0.9300 . ?
C47 C48 1.361(8) . ?
C47 C52 1.387(8) . ?
C48 H48 0.9300 . ?
C48 C49 1.384(9) . ?
C49 H49 0.9300 . ?
C49 C50 1.378(9) . ?
C50 H50 0.9300 . ?
C50 C51 1.357(10) . ?
C51 H51 0.9300 . ?
C51 C52 1.363(9) . ?
C52 H52 0.9300 . ?

loop_
_geom_torsion_atom_site_label_1
_geom_torsion_atom_site_label_2
_geom_torsion_atom_site_label_3
_geom_torsion_atom_site_label_4
_geom_torsion
_geom_torsion_site_symmetry_1
_geom_torsion_site_symmetry_2
_geom_torsion_site_symmetry_3
_geom_torsion_site_symmetry_4
_geom_torsion_publ_flag
Se1 C21 C22 C23 -177.8(4) . . . . ?
Se1 C21 C26 C25 177.4(5) . . . . ?
O1 C14 C15 C16 179.9(5) . . . . ?
C1 C2 C3 C4 2.1(10) . . . . ?
C1 C7 C8 C9 -174.9(4) . . . . ?
C1 C7 C8 C13 7.6(7) . . . . ?
C1 C7 C12 Se1 -3.7(7) . . . . ?
C1 C7 C12 C11 172.4(5) . . . . ?
C2 C1 C6 C5 1.5(8) . . . . ?
C2 C1 C7 C8 -83.9(6) . . . . ?
C2 C1 C7 C12 96.9(7) . . . . ?
C2 C3 C4 C5 -0.6(10) . . . . ?
C3 C4 C5 C6 -0.4(9) . . . . ?
C4 C5 C6 C1 0.0(9) . . . . ?
C6 C1 C2 C3 -2.5(9) . . . . ?
C6 C1 C7 C8 91.4(6) . . . . ?
C6 C1 C7 C12 -87.8(6) . . . . ?
C7 C1 C2 C3 172.8(6) . . . . ?
C7 C1 C6 C5 -173.9(5) . . . . ?
C7 C8 C9 C10 2.6(7) . . . . ?
C7 C8 C9 C16 -176.0(5) . . . . ?
C7 C8 C13 C14 175.9(5) . . . . ?
C8 C7 C12 Se1 177.1(3) . . . . ?
C8 C7 C12 C11 -6.8(7) . . . . ?
C8 C9 C10 C11 -7.2(7) . . . . ?
C8 C9 C10 C17 173.0(5) . . . . ?
C8 C9 C16 C15 0.3(8) . . . . ?
C8 C13 C14 O1 -178.2(4) . . . . ?
C8 C13 C14 C15 0.0(8) . . . . ?
C9 C8 C13 C14 -1.6(7) . . . . ?
C9 C10 C11 C12 5.1(7) . . . . ?
C9 C10 C11 C20 -176.8(5) . . . . ?
C9 C10 C17 C18 178.1(5) . . . . ?
C10 C9 C16 C15 -178.2(5) . . . . ?
C10 C11 C12 Se1 178.3(4) . . . . ?
C10 C11 C12 C7 2.1(8) . . . . ?
C10 C11 C20 C19 -2.7(8) . . . . ?
C10 C17 C18 C19 0.0(10) . . . . ?
C11 C10 C17 C18 -1.6(8) . . . . ?
C12 C7 C8 C9 4.4(7) . . . . ?
C12 C7 C8 C13 -173.1(5) . . . . ?
C12 C11 C20 C19 175.3(5) . . . . ?
C13 C8 C9 C10 -180.0(4) . . . . ?
C13 C8 C9 C16 1.4(7) . . . . ?
C13 C14 C15 C16 1.7(9) . . . . ?
C14 C15 C16 C9 -1.9(9) . . . . ?
C16 C9 C10 C11 171.3(5) . . . . ?
C16 C9 C10 C17 -8.5(8) . . . . ?
C17 C10 C11 C12 -175.2(5) . . . . ?
C17 C10 C11 C20 2.9(8) . . . . ?
C17 C18 C19 C20 0.3(10) . . . . ?
C18 C19 C20 C11 1.1(10) . . . . ?
C20 C11 C12 Se1 0.2(7) . . . . ?
C20 C11 C12 C7 -175.9(5) . . . . ?
C21 C22 C23 C24 -0.2(9) . . . . ?
C22 C21 C26 C25 1.2(9) . . . . ?
C22 C23 C24 C25 2.2(11) . . . . ?
C23 C24 C25 C26 -2.4(12) . . . . ?
C24 C25 C26 C21 0.7(11) . . . . ?
C26 C21 C22 C23 -1.5(8) . . . . ?
Se2 C34 C35 C36 179.9(4) . . . . ?
Se2 C34 C35 C40 -1.7(8) . . . . ?
Se2 C47 C48 C49 179.3(5) . . . . ?
Se2 C47 C52 C51 -179.0(5) . . . . ?
O2 C31 C32 C27 -178.0(5) . . . . ?
C27 C28 C29 C30 1.6(8) . . . . ?
C27 C28 C36 C35 4.3(8) . . . . ?
C27 C28 C36 C37 -177.7(5) . . . . ?
C27 C33 C34 Se2 -173.9(4) . . . . ?
C27 C33 C34 C35 2.4(9) . . . . ?
C27 C33 C41 C42 94.0(7) . . . . ?
C27 C33 C41 C46 -86.7(7) . . . . ?
C28 C27 C32 C31 -0.6(8) . . . . ?
C28 C27 C33 C34 -5.1(8) . . . . ?
C28 C27 C33 C41 173.1(5) . . . . ?
C28 C29 C30 C31 -1.8(9) . . . . ?
C28 C36 C37 C38 -177.0(5) . . . . ?
C29 C28 C36 C35 -175.9(5) . . . . ?
C29 C28 C36 C37 2.1(8) . . . . ?
C29 C30 C31 O2 179.2(5) . . . . ?
C29 C30 C31 C32 0.8(9) . . . . ?
C30 C31 C32 C27 0.5(9) . . . . ?
C32 C27 C28 C29 -0.4(8) . . . . ?
C32 C27 C28 C36 179.4(5) . . . . ?
C32 C27 C33 C34 177.3(5) . . . . ?
C32 C27 C33 C41 -4.5(8) . . . . ?
C33 C27 C28 C29 -178.1(5) . . . . ?
C33 C27 C28 C36 1.8(8) . . . . ?
C33 C27 C32 C31 177.0(5) . . . . ?
C33 C34 C35 C36 3.7(9) . . . . ?
C33 C34 C35 C40 -177.9(6) . . . . ?
C33 C41 C42 C43 178.8(6) . . . . ?
C33 C41 C46 C45 -179.2(5) . . . . ?
C34 C33 C41 C42 -87.8(8) . . . . ?
C34 C33 C41 C46 91.5(7) . . . . ?
C34 C35 C36 C28 -7.0(8) . . . . ?
C34 C35 C36 C37 174.9(5) . . . . ?
C34 C35 C40 C39 -175.4(6) . . . . ?
C35 C36 C37 C38 1.1(9) . . . . ?
C36 C28 C29 C30 -178.2(5) . . . . ?
C36 C35 C40 C39 3.0(10) . . . . ?
C36 C37 C38 C39 2.2(9) . . . . ?
C37 C38 C39 C40 -2.9(10) . . . . ?
C38 C39 C40 C35 0.3(10) . . . . ?
C40 C35 C36 C28 174.5(5) . . . . ?
C40 C35 C36 C37 -3.6(8) . . . . ?
C41 C33 C34 Se2 8.0(8) . . . . ?
C41 C33 C34 C35 -175.7(5) . . . . ?
C41 C42 C43 C44 1.1(11) . . . . ?
C42 C41 C46 C45 0.1(9) . . . . ?
C42 C43 C44 C45 -1.3(11) . . . . ?
C43 C44 C45 C46 0.9(10) . . . . ?
C44 C45 C46 C41 -0.3(9) . . . . ?
C46 C41 C42 C43 -0.5(9) . . . . ?
C47 C48 C49 C50 -0.6(10) . . . . ?
C48 C47 C52 C51 -1.1(9) . . . . ?
C48 C49 C50 C51 -0.7(11) . . . . ?
C49 C50 C51 C52 1.2(11) . . . . ?
C50 C51 C52 C47 -0.3(10) . . . . ?
C52 C47 C48 C49 1.5(9) . . . . ?

loop_
_smtbx_masks_void_nr
_smtbx_masks_void_average_x
_smtbx_masks_void_average_y
_smtbx_masks_void_average_z
_smtbx_masks_void_volume
_smtbx_masks_void_count_electrons
_smtbx_masks_void_content
1 -0.043 0.108 0.121 17.0 0.1 ?
2 0.043 0.108 0.379 17.0 0.0 ?
3 -0.043 -0.108 0.621 17.0 0.1 ?
4 0.043 -0.108 0.879 17.0 0.0 ?
5 0.250 -0.868 0.250 276.6 71.9 ?
6 0.250 -0.409 0.750 276.6 71.9 ?
7 0.457 0.392 0.621 17.0 0.1 ?
8 0.457 0.608 0.121 17.0 0.1 ?
9 0.543 0.392 0.879 17.0 0.0 ?
10 0.543 0.608 0.379 17.0 0.0 ?
11 0.750 -0.455 0.250 276.6 71.8 ?
12 0.750 0.091 0.750 276.6 71.8 ?
